data_1516919
loop_
_publ_author_name
'Limin Zhang'
'Naiqian Yu'
'Kaihong Zhang'
'Ruishuo Qiu'
'Yixuan Zhao'
'Wencong Rong'
'Hong Deng'

_publ_section_title
;
 Syntheses, structure, and properties of a series of three-dimensional
 lanthanide-based hybrid frameworks
;
_journal_name_full
;
Inorganica Chimica Acta
;
_journal_page_first 67
_journal_page_last 73
_journal_volume 400
_journal_year 2013
_chemical_formula_moiety 'C12 H15 N3 O12 Tb2, 2(H2 O)'
_chemical_formula_sum 'C12 H19 N3 O14 Tb2'
_chemical_formula_weight 747.16
_space_group_IT_number 88
_symmetry_cell_setting tetragonal
_symmetry_space_group_name_Hall '-I 4ad'
_symmetry_space_group_name_H-M 'I 41/a :2'
_atom_sites_solution_hydrogens geom
_atom_sites_solution_primary direct
_atom_sites_solution_secondary difmap
_cell_angle_alpha 90.00
_cell_angle_beta 90.00
_cell_angle_gamma 90.00
_cell_formula_units_Z 16
_cell_length_a 25.824(5)
_cell_length_b 25.824(5)
_cell_length_c 11.966(3)
_cell_measurement_temperature 296(2)
_cell_volume 7980(3)
_computing_cell_refinement 'Apex2 (Bruker, 2005)'
_computing_data_collection 'Apex2 (Bruker, 2005)'
_computing_data_reduction 'Apex2 (Bruker, 2005)'
_computing_molecular_graphics 'SHELXTL 6.12'
_computing_publication_material 'SHELXTL 6.12'
_computing_structure_refinement 'SHELXTL 6.12'
_computing_structure_solution 'SHELXTL 6.12 (Bruker, 2000-2003)''
_diffrn_ambient_temperature 296(2)
_diffrn_measured_fraction_theta_full 0.999
_diffrn_measured_fraction_theta_max 0.999
_diffrn_measurement_device_type 'Bruker AXS SMART APEX CCD diffractometer'
_diffrn_measurement_method '\w scans'
_diffrn_radiation_monochromator graphite
_diffrn_radiation_source 'fine-focus sealed tube'
_diffrn_radiation_type MoK\a
_diffrn_radiation_wavelength 0.71073
_diffrn_reflns_av_R_equivalents 0.0631
_diffrn_reflns_av_sigmaI/netI 0.0369
_diffrn_reflns_limit_h_max 31
_diffrn_reflns_limit_h_min -23
_diffrn_reflns_limit_k_max 31
_diffrn_reflns_limit_k_min -31
_diffrn_reflns_limit_l_max 14
_diffrn_reflns_limit_l_min -14
_diffrn_reflns_number 20258
_diffrn_reflns_theta_full 25.39
_diffrn_reflns_theta_max 25.39
_diffrn_reflns_theta_min 1.88
_diffrn_standards_number 0
_exptl_absorpt_coefficient_mu 7.111
_exptl_absorpt_correction_T_max 0.701
_exptl_absorpt_correction_T_min 0.510
_exptl_absorpt_correction_type multi-scan
_exptl_absorpt_process_details 'Apex2 (Bruker, 2005)'
_exptl_crystal_colour white
_exptl_crystal_density_diffrn 2.488
_exptl_crystal_density_method 'not measured'
_exptl_crystal_description block
_exptl_crystal_F_000 5664.0
_exptl_crystal_size_max 0.10
_exptl_crystal_size_mid 0.08
_exptl_crystal_size_min 0.05
_refine_diff_density_max 0.743
_refine_diff_density_min -0.859
_refine_diff_density_rms 0.135
_refine_ls_extinction_method none
_refine_ls_goodness_of_fit_ref 1.059
_refine_ls_hydrogen_treatment constr
_refine_ls_matrix_type full
_refine_ls_number_parameters 274
_refine_ls_number_reflns 3673
_refine_ls_number_restraints 0
_refine_ls_restrained_S_all 1.059
_refine_ls_R_factor_all 0.0308
_refine_ls_R_factor_gt 0.0261
_refine_ls_shift/su_max 0.002
_refine_ls_shift/su_mean 0.000
_refine_ls_structure_factor_coef Fsqd
_refine_ls_weighting_details 'calc w=1/[\s^2^(Fo^2^)+(0.0283P)^2^+18.9781P] where P=(Fo^2^+2Fc^2^)/3'
_refine_ls_weighting_scheme calc
_refine_ls_wR_factor_gt 0.0622
_refine_ls_wR_factor_ref 0.0640
_reflns_number_gt 3232
_reflns_number_total 3673
_reflns_threshold_expression >2sigma(I)
_cod_data_source_file ICA-2013-400-67-73-3.cif
_cod_data_source_block 3
_cod_original_cell_volume 7980(4)
_cod_original_sg_symbol_H-M 'I 41/a'
_cod_original_formula_sum 'C12 H19 N3 O14 Tb2 '
_cod_database_code 1516919

loop_
_symmetry_equiv_pos_as_xyz
'x, y, z'
'-x+1/2, -y, z+1/2'
'-y+3/4, x+1/4, z+1/4'
'y+3/4, -x+3/4, z+3/4'
'x+1/2, y+1/2, z+1/2'
'-x+1, -y+1/2, z+1'
'-y+5/4, x+3/4, z+3/4'
'y+5/4, -x+5/4, z+5/4'
'-x, -y, -z'
'x-1/2, y, -z-1/2'
'y-3/4, -x-1/4, -z-1/4'
'-y-3/4, x-3/4, -z-3/4'
'-x+1/2, -y+1/2, -z+1/2'
'x, y+1/2, -z'
'y-1/4, -x+1/4, -z+1/4'
'-y-1/4, x-1/4, -z-1/4'

loop_
_atom_site_label
_atom_site_type_symbol
_atom_site_fract_x
_atom_site_fract_y
_atom_site_fract_z
_atom_site_U_iso_or_equiv
_atom_site_adp_type
_atom_site_occupancy
_atom_site_symmetry_multiplicity
_atom_site_calc_flag
_atom_site_refinement_flags
C1 C 0.18098(18) 0.70320(18) 0.0975(4) 0.0166(11) Uani 1 1 d .
C2 C 0.14943(19) 0.68297(19) 0.0009(4) 0.0212(11) Uani 1 1 d .
H2A H 0.1147 0.6751 0.0264 0.025 Uiso 1 1 calc R
H2B H 0.1469 0.7095 -0.0562 0.025 Uiso 1 1 calc R
C3 C 0.2092(2) 0.6475(2) -0.1388(4) 0.0269(12) Uani 1 1 d .
H3A H 0.2285 0.6786 -0.1207 0.032 Uiso 1 1 calc R
H3B H 0.1898 0.6541 -0.2068 0.032 Uiso 1 1 calc R
C4 C 0.24618(18) 0.60358(19) -0.1581(4) 0.0178(10) Uani 1 1 d .
C5 C 0.34456(19) 0.63267(19) 0.0331(4) 0.0210(11) Uani 1 1 d .
C6 C 0.3905(2) 0.6652(2) 0.0711(6) 0.0436(17) Uani 1 1 d .
H6A H 0.4173 0.6420 0.0985 0.052 Uiso 1 1 calc R
H6B H 0.4045 0.6832 0.0066 0.052 Uiso 1 1 calc R
C7 C 0.4201(2) 0.7049(3) 0.2458(6) 0.057(2) Uani 1 1 d .
H7A H 0.4220 0.7393 0.2780 0.069 Uiso 1 1 calc R
H7B H 0.4534 0.6968 0.2129 0.069 Uiso 1 1 calc R
C8 C 0.4078(3) 0.6665(4) 0.3349(8) 0.068(2) Uani 1 1 d .
C9 C 0.24923(18) 0.57672(19) 0.3697(4) 0.0189(11) Uani 1 1 d .
C10 C 0.2771(2) 0.6002(2) 0.4681(5) 0.0321(13) Uani 1 1 d .
H10A H 0.2602 0.5897 0.5369 0.039 Uiso 1 1 calc R
H10B H 0.3126 0.5878 0.4700 0.039 Uiso 1 1 calc R
C11 C 0.2315(3) 0.6800(2) 0.5105(5) 0.0413(16) Uani 1 1 d .
H11A H 0.2390 0.6874 0.5883 0.050 Uiso 1 1 calc R
H11B H 0.2034 0.6551 0.5085 0.050 Uiso 1 1 calc R
C12 C 0.2143(2) 0.7289(2) 0.4539(5) 0.0321(13) Uani 1 1 d .
N1 N 0.17293(15) 0.63593(15) -0.0476(3) 0.0177(9) Uani 1 1 d .
H1 H 0.1468 0.6166 -0.0769 0.021 Uiso 1 1 calc R
N2 N 0.37944(17) 0.70364(19) 0.1584(4) 0.0344(12) Uani 1 1 d .
H2 H 0.3780 0.7354 0.1258 0.041 Uiso 1 1 calc R
N3 N 0.27676(17) 0.65716(15) 0.4594(4) 0.0259(10) Uani 1 1 d .
H3 H 0.3045 0.6686 0.4995 0.031 Uiso 1 1 calc R
O1 O 0.21624(12) 0.67430(12) 0.1358(3) 0.0181(7) Uani 1 1 d .
O2 O 0.16950(13) 0.74733(13) 0.1340(3) 0.0245(8) Uani 1 1 d .
O3 O 0.25018(12) 0.56950(12) -0.0803(3) 0.0194(7) Uani 1 1 d .
O4 O 0.27349(14) 0.60054(15) -0.2421(3) 0.0297(9) Uani 1 1 d .
O5 O 0.30581(13) 0.62995(13) 0.0981(3) 0.0227(8) Uani 1 1 d .
O6 O 0.35027(13) 0.60948(13) -0.0567(3) 0.0254(8) Uani 1 1 d .
O8 O 0.4398(3) 0.6636(4) 0.4152(7) 0.142(3) Uani 1 1 d .
O7 O 0.36581(17) 0.64291(17) 0.3282(4) 0.0461(11) Uani 1 1 d .
O9 O 0.24859(13) 0.60372(13) 0.2805(3) 0.0211(8) Uani 1 1 d .
O10 O 0.23059(13) 0.53321(13) 0.3786(3) 0.0247(8) Uani 1 1 d .
O12 O 0.1926(2) 0.7626(2) 0.5082(4) 0.0744(18) Uani 1 1 d .
O11 O 0.22279(11) 0.73287(10) 0.3482(2) 0.0221(8) Uani 1 1 d .
O1W O 0.36537(11) 0.67943(10) 0.6007(2) 0.0680(16) Uani 1 1 d R
H1WB H 0.3560 0.7012 0.6466 0.102 Uiso 1 1 d R
H1WA H 0.3796 0.6936 0.5474 0.102 Uiso 1 1 d R
O2W O 0.34486(11) 0.73941(10) 0.7740(2) 0.209(6) Uani 1 1 d R
H2WA H 0.3672 0.7609 0.7887 0.314 Uiso 1 1 d R
H2WB H 0.3289 0.7333 0.8317 0.314 Uiso 1 1 d R
Tb1 Tb 0.218038(8) 0.580817(8) 0.099506(19) 0.01488(8) Uani 1 1 d .
Tb2 Tb 0.291909(9) 0.686610(9) 0.25685(2) 0.01755(8) Uani 1 1 d .

loop_
_atom_site_aniso_label
_atom_site_aniso_U_11
_atom_site_aniso_U_22
_atom_site_aniso_U_33
_atom_site_aniso_U_23
_atom_site_aniso_U_13
_atom_site_aniso_U_12
C1 0.014(2) 0.020(3) 0.016(3) 0.001(2) 0.003(2) -0.0069(19)
C2 0.019(3) 0.021(3) 0.024(3) -0.005(2) -0.004(2) 0.007(2)
C3 0.033(3) 0.028(3) 0.020(3) 0.007(2) 0.003(2) 0.009(2)
C4 0.016(2) 0.022(3) 0.016(3) -0.001(2) -0.002(2) 0.000(2)
C5 0.020(3) 0.017(3) 0.026(3) -0.001(2) -0.001(2) 0.000(2)
C6 0.032(3) 0.045(4) 0.054(4) -0.027(3) 0.014(3) -0.011(3)
C7 0.025(3) 0.076(5) 0.070(6) -0.039(5) -0.006(3) -0.003(3)
C8 0.037(4) 0.091(6) 0.077(6) -0.006(5) -0.018(4) 0.020(4)
C9 0.018(3) 0.021(3) 0.018(3) 0.001(2) -0.001(2) 0.003(2)
C10 0.050(4) 0.022(3) 0.024(3) 0.004(2) -0.010(3) -0.003(3)
C11 0.058(4) 0.038(4) 0.027(3) 0.010(3) 0.014(3) 0.006(3)
C12 0.041(3) 0.030(3) 0.026(3) -0.002(3) 0.009(3) -0.001(3)
N1 0.017(2) 0.017(2) 0.020(2) -0.0070(17) -0.0013(17) 0.0007(16)
N2 0.024(2) 0.034(3) 0.046(3) -0.015(2) 0.007(2) -0.009(2)
N3 0.036(3) 0.016(2) 0.025(3) -0.0013(19) -0.010(2) 0.0008(19)
O1 0.0183(17) 0.0158(17) 0.0202(18) -0.0005(14) -0.0053(14) 0.0008(14)
O2 0.026(2) 0.0165(18) 0.031(2) -0.0095(16) -0.0072(16) 0.0042(15)
O3 0.0178(17) 0.0201(18) 0.0205(19) 0.0011(15) 0.0042(14) 0.0001(14)
O4 0.031(2) 0.039(2) 0.019(2) 0.0048(17) 0.0073(17) 0.0093(17)
O5 0.0196(18) 0.0232(19) 0.025(2) -0.0063(15) 0.0031(15) -0.0031(15)
O6 0.0240(19) 0.0242(19) 0.028(2) -0.0099(17) 0.0058(16) -0.0063(15)
O8 0.080(5) 0.221(10) 0.126(7) 0.016(7) -0.062(5) 0.024(5)
O7 0.041(3) 0.046(3) 0.052(3) -0.001(2) -0.012(2) 0.016(2)
O9 0.0296(19) 0.0197(18) 0.0140(18) 0.0038(15) -0.0014(15) -0.0013(15)
O10 0.0258(19) 0.0191(19) 0.029(2) 0.0008(16) -0.0016(16) -0.0068(15)
O12 0.129(5) 0.054(3) 0.040(3) 0.007(2) 0.030(3) 0.044(3)
O11 0.0234(19) 0.0227(19) 0.020(2) -0.0012(15) 0.0028(15) 0.0000(15)
O1W 0.094(4) 0.056(3) 0.055(3) 0.007(3) -0.026(3) -0.001(3)
O2W 0.371(16) 0.168(9) 0.088(6) -0.049(6) 0.101(8) -0.123(10)
Tb1 0.01523(13) 0.01400(13) 0.01541(15) -0.00030(9) 0.00113(9) -0.00032(9)
Tb2 0.01942(14) 0.01377(13) 0.01945(15) -0.00255(9) -0.00215(10) 0.00051(9)

loop_
_atom_type_symbol
_atom_type_description
_atom_type_scat_dispersion_real
_atom_type_scat_dispersion_imag
_atom_type_scat_source
C C 0.0033 0.0016 'International Tables Vol C Tables 4.2.6.8 and 6.1.1.4'
H H 0.0000 0.0000 'International Tables Vol C Tables 4.2.6.8 and 6.1.1.4'
N N 0.0061 0.0033 'International Tables Vol C Tables 4.2.6.8 and 6.1.1.4'
O O 0.0106 0.0060 'International Tables Vol C Tables 4.2.6.8 and 6.1.1.4'
Mn Mn 0.3368 0.7283 'International Tables Vol C Tables 4.2.6.8 and 6.1.1.4'
Tb Tb -0.1723 4.1537 'International Tables Vol C Tables 4.2.6.8 and 6.1.1.4'

loop_
_geom_angle_atom_site_label_1
_geom_angle_atom_site_label_2
_geom_angle_atom_site_label_3
_geom_angle
_geom_angle_site_symmetry_1
_geom_angle_site_symmetry_3
O2 C1 O1 125.5(4) . .
O2 C1 C2 117.0(4) . .
O1 C1 C2 117.6(4) . .
N1 C2 C1 111.4(4) . .
N1 C2 H2A 109.4 . .
C1 C2 H2A 109.4 . .
N1 C2 H2B 109.4 . .
C1 C2 H2B 109.4 . .
H2A C2 H2B 108.0 . .
N1 C3 C4 111.4(4) . .
N1 C3 H3A 109.3 . .
C4 C3 H3A 109.3 . .
N1 C3 H3B 109.3 . .
C4 C3 H3B 109.3 . .
H3A C3 H3B 108.0 . .
O4 C4 O3 120.2(4) . .
O4 C4 C3 122.6(4) . .
O3 C4 C3 117.2(4) . .
O4 C4 Tb1 63.1(3) . 4_454
O3 C4 Tb1 58.2(2) . 4_454
C3 C4 Tb1 165.6(4) . 4_454
O6 C5 O5 126.8(5) . .
O6 C5 C6 115.6(5) . .
O5 C5 C6 117.5(5) . .
N2 C6 C5 115.6(5) . .
N2 C6 H6A 108.4 . .
C5 C6 H6A 108.4 . .
N2 C6 H6B 108.4 . .
C5 C6 H6B 108.4 . .
H6A C6 H6B 107.4 . .
N2 C7 C8 109.9(6) . .
N2 C7 H7A 109.7 . .
C8 C7 H7A 109.7 . .
N2 C7 H7B 109.7 . .
C8 C7 H7B 109.7 . .
H7A C7 H7B 108.2 . .
O7 C8 O8 125.8(10) . .
O7 C8 C7 117.6(7) . .
O8 C8 C7 116.3(8) . .
O10 C9 O9 124.7(5) . .
O10 C9 C10 119.2(4) . .
O9 C9 C10 116.1(4) . .
N3 C10 C9 110.1(4) . .
N3 C10 H10A 109.6 . .
C9 C10 H10A 109.6 . .
N3 C10 H10B 109.6 . .
C9 C10 H10B 109.6 . .
H10A C10 H10B 108.2 . .
N3 C11 C12 113.1(5) . .
N3 C11 H11A 109.0 . .
C12 C11 H11A 109.0 . .
N3 C11 H11B 109.0 . .
C12 C11 H11B 109.0 . .
H11A C11 H11B 107.8 . .
O12 C12 O11 122.8(5) . .
O12 C12 C11 119.7(5) . .
O11 C12 C11 117.4(5) . .
C3 N1 C2 112.7(4) . .
C3 N1 Tb1 109.7(3) . .
C2 N1 Tb1 112.1(3) . .
C3 N1 H1 107.4 . .
C2 N1 H1 107.4 . .
Tb1 N1 H1 107.4 . .
C6 N2 C7 112.2(5) . .
C6 N2 Tb2 112.3(3) . .
C7 N2 Tb2 107.5(4) . .
C6 N2 H2 108.2 . .
C7 N2 H2 108.2 . .
Tb2 N2 H2 108.2 . .
C11 N3 C10 112.5(5) . .
C11 N3 Tb2 113.7(3) . .
C10 N3 Tb2 111.1(3) . .
C11 N3 H3 106.3 . .
C10 N3 H3 106.3 . .
Tb2 N3 H3 106.3 . .
C1 O1 Tb1 122.1(3) . .
C1 O1 Tb2 135.4(3) . .
Tb1 O1 Tb2 102.52(11) . .
C1 O2 Tb2 138.2(3) . 13_565
C4 O3 Tb1 123.8(3) . .
C4 O3 Tb1 95.2(3) . 4_454
Tb1 O3 Tb1 132.22(15) . 4_454
C4 O4 Tb1 91.5(3) . 4_454
C5 O5 Tb2 124.3(3) . .
C5 O5 Tb1 136.0(3) . .
Tb2 O5 Tb1 99.23(11) . .
C5 O6 Tb1 143.2(3) . 4_454
C8 O7 Tb2 119.3(5) . .
C9 O9 Tb1 129.1(3) . .
C9 O9 Tb2 125.0(3) . .
Tb1 O9 Tb2 105.39(12) . .
C9 O10 Tb1 155.8(3) . 3
C12 O11 Tb2 122.1(3) . .
C12 O11 Tb2 122.9(3) . 13_565
Tb2 O11 Tb2 107.56(10) . 13_565
H1WB O1W H1WA 110.3 . .
H2WA O2W H2WB 107.7 . .
O3 Tb1 O10 78.19(12) . 4_454
O3 Tb1 O6 140.65(12) . 3
O10 Tb1 O6 133.41(12) 4_454 3
O3 Tb1 O9 139.04(12) . .
O10 Tb1 O9 78.14(12) 4_454 .
O6 Tb1 O9 78.15(12) 3 .
O3 Tb1 O3 110.64(13) . 3
O10 Tb1 O3 69.93(11) 4_454 3
O6 Tb1 O3 71.35(11) 3 3
O9 Tb1 O3 91.73(11) . 3
O3 Tb1 O1 107.11(11) . .
O10 Tb1 O1 130.89(11) 4_454 .
O6 Tb1 O1 71.88(11) 3 .
O9 Tb1 O1 66.47(11) . .
O3 Tb1 O1 140.31(11) 3 .
O3 Tb1 N1 66.03(12) . .
O10 Tb1 N1 144.23(12) 4_454 .
O6 Tb1 N1 79.68(12) 3 .
O9 Tb1 N1 129.94(12) . .
O3 Tb1 N1 122.16(12) 3 .
O1 Tb1 N1 64.11(11) . .
O3 Tb1 O4 77.15(11) . 3
O10 Tb1 O4 99.77(12) 4_454 3
O6 Tb1 O4 74.82(13) 3 3
O9 Tb1 O4 139.83(11) . 3
O3 Tb1 O4 51.65(11) 3 3
O1 Tb1 O4 129.26(11) . 3
N1 Tb1 O4 73.15(12) . 3
O3 Tb1 O5 75.15(11) . .
O10 Tb1 O5 72.80(11) 4_454 .
O6 Tb1 O5 129.96(11) 3 .
O9 Tb1 O5 66.12(11) . .
O3 Tb1 O5 139.81(11) 3 .
O1 Tb1 O5 62.42(10) . .
N1 Tb1 O5 96.99(12) . .
O4 Tb1 O5 152.24(11) 3 .
O3 Tb1 C4 96.03(12) . 3
O10 Tb1 C4 87.25(13) 4_454 3
O6 Tb1 C4 68.17(13) 3 3
O9 Tb1 C4 115.64(12) . 3
O3 Tb1 C4 26.56(12) 3 3
O1 Tb1 C4 138.09(12) . 3
N1 Tb1 C4 96.26(13) . 3
O4 Tb1 C4 25.42(12) 3 3
O5 Tb1 C4 159.36(12) . 3
O2 Tb2 O7 78.82(14) 13_565 .
O2 Tb2 O11 72.81(10) 13_565 .
O7 Tb2 O11 131.88(13) . .
O2 Tb2 O5 143.56(12) 13_565 .
O7 Tb2 O5 82.87(14) . .
O11 Tb2 O5 139.83(10) . .
O2 Tb2 O9 139.76(12) 13_565 .
O7 Tb2 O9 84.81(14) . .
O11 Tb2 O9 92.46(10) . .
O5 Tb2 O9 68.17(11) . .
O2 Tb2 O1 138.95(11) 13_565 .
O7 Tb2 O1 142.23(13) . .
O11 Tb2 O1 75.05(10) . .
O5 Tb2 O1 64.98(11) . .
O9 Tb2 O1 65.69(11) . .
O2 Tb2 O11 74.80(11) 13_565 13_565
O7 Tb2 O11 135.18(13) . 13_565
O11 Tb2 O11 72.44(10) . 13_565
O5 Tb2 O11 97.63(11) . 13_565
O9 Tb2 O11 137.13(10) . 13_565
O1 Tb2 O11 71.63(10) . 13_565
O2 Tb2 N3 75.94(13) 13_565 .
O7 Tb2 N3 69.08(15) . .
O11 Tb2 N3 66.81(11) . .
O5 Tb2 N3 125.65(12) . .
O9 Tb2 N3 63.88(12) . .
O1 Tb2 N3 113.42(13) . .
O11 Tb2 N3 135.12(11) 13_565 .
O2 Tb2 N2 76.17(13) 13_565 .
O7 Tb2 N2 62.76(16) . .
O11 Tb2 N2 140.31(12) . .
O5 Tb2 N2 67.45(13) . .
O9 Tb2 N2 127.21(13) . .
O1 Tb2 N2 116.69(14) . .
O11 Tb2 N2 76.02(13) 13_565 .
N3 Tb2 N2 127.78(15) . .
O2 Tb2 Tb2 69.79(8) 13_565 13_565
O7 Tb2 Tb2 148.60(11) . 13_565
O11 Tb2 Tb2 36.64(6) . 13_565
O5 Tb2 Tb2 123.49(8) . 13_565
O9 Tb2 Tb2 119.02(8) . 13_565
O1 Tb2 Tb2 69.17(7) . 13_565
O11 Tb2 Tb2 35.80(6) 13_565 13_565
N3 Tb2 Tb2 101.66(9) . 13_565
N2 Tb2 Tb2 108.71(11) . 13_565

loop_
_geom_bond_atom_site_label_1
_geom_bond_atom_site_label_2
_geom_bond_distance
_geom_bond_site_symmetry_2
C1 O2 1.256(6) .
C1 O1 1.263(6) .
C1 C2 1.508(7) .
C2 N1 1.477(6) .
C2 H2A 0.9700 .
C2 H2B 0.9700 .
C3 N1 1.468(6) .
C3 C4 1.502(7) .
C3 H3A 0.9700 .
C3 H3B 0.9700 .
C4 O4 1.230(6) .
C4 O3 1.286(6) .
C4 Tb1 2.865(5) 4_454
C5 O6 1.239(6) .
C5 O5 1.269(6) .
C5 C6 1.524(7) .
C6 N2 1.469(7) .
C6 H6A 0.9700 .
C6 H6B 0.9700 .
C7 N2 1.482(8) .
C7 C8 1.489(11) .
C7 H7A 0.9700 .
C7 H7B 0.9700 .
C8 O7 1.247(9) .
C8 O8 1.270(9) .
C9 O10 1.227(6) .
C9 O9 1.274(6) .
C9 C10 1.508(7) .
C10 N3 1.475(6) .
C10 H10A 0.9700 .
C10 H10B 0.9700 .
C11 N3 1.444(7) .
C11 C12 1.500(8) .
C11 H11A 0.9700 .
C11 H11B 0.9700 .
C12 O12 1.223(7) .
C12 O11 1.288(6) .
N1 Tb1 2.546(4) .
N1 H1 0.9100 .
N2 Tb2 2.586(4) .
N2 H2 0.9100 .
N3 Tb2 2.571(5) .
N3 H3 0.9100 .
O1 Tb1 2.453(3) .
O1 Tb2 2.453(3) .
O2 Tb2 2.369(3) 13_565
O3 Tb1 2.324(3) .
O3 Tb1 2.446(3) 4_454
O4 Tb1 2.555(4) 4_454
O5 Tb2 2.425(3) .
O5 Tb1 2.598(3) .
O6 Tb1 2.349(3) 4_454
O7 Tb2 2.376(4) .
O9 Tb1 2.380(3) .
O9 Tb2 2.432(3) .
O10 Tb1 2.338(3) 3
O11 Tb2 2.410(3) .
O11 Tb2 2.459(3) 13_565
O1W H1WB 0.8226 .
O1W H1WA 0.8213 .
O2W H2WA 0.8200 .
O2W H2WB 0.8199 .
Tb1 O10 2.338(3) 4_454
Tb1 O6 2.349(3) 3
Tb1 O3 2.446(3) 3
Tb1 O4 2.555(4) 3
Tb1 C4 2.865(5) 3
Tb2 O2 2.369(3) 13_565
Tb2 O11 2.459(3) 13_565
